data_2218804
loop_
_publ_author_name
'Portalone, Gustavo'

_publ_section_title
;
 Benzamidinium tetrahydropentaborate sesquihydrate
;
_journal_coeditor_code RZ2220
_journal_issue 7
_journal_name_full 'Acta Crystallographica Section E'
_journal_page_first o1282
_journal_page_last o1283
_journal_paper_doi 10.1107/S1600536808017522
_journal_volume 64
_journal_year 2008
_chemical_formula_iupac 'C7 H9 N2 +, B5 H4 O10 -, 1.5H2 O'
_chemical_formula_moiety 'C7 H9 N2 +, B5 H4 O10 -, 1.5(H2 O)'
_chemical_formula_sum 'C7 H16 B5 N2 O11.5'
_chemical_formula_weight 366.27
_chemical_name_common
;
Benzamidinium tetrahydropentaborate sesquihydrate
;
_chemical_name_systematic
;benzamidinium
3,3',5,5'-tetrahydroxy-1,1'-spirobi[2,4,6-trioxa-1,3,5-triboracyclohexane](1-)
1.5-hydrate
;
_space_group_IT_number 2
_symmetry_cell_setting triclinic
_symmetry_space_group_name_Hall '-P 1'
_symmetry_space_group_name_H-M 'P -1'
_atom_sites_solution_hydrogens geom
_atom_sites_solution_primary direct
_atom_sites_solution_secondary difmap
_audit_creation_method SHELXL-97
_cell_angle_alpha 75.9475(11)
_cell_angle_beta 85.4458(16)
_cell_angle_gamma 73.6979(13)
_cell_formula_units_Z 4
_cell_length_a 8.22314(19)
_cell_length_b 10.7814(2)
_cell_length_c 19.1997(3)
_cell_measurement_reflns_used 36413
_cell_measurement_temperature 298(2)
_cell_measurement_theta_max 32.6081
_cell_measurement_theta_min 2.5648
_cell_volume 1584.74(5)
_computing_cell_refinement 'CrysAlis RED (Oxford Diffraction, 2006)'
_computing_data_collection 'CrysAlis CCD (Oxford Diffraction, 2006)'
_computing_data_reduction 'CrysAlis RED (Oxford Diffraction, 2006)'
_computing_molecular_graphics 'ORTEP-3 (Farrugia, 1997)'
_computing_publication_material 'WinGX (Farrugia, 1999)'
_computing_structure_refinement 'SHELXL97 (Sheldrick, 2008)'
_computing_structure_solution 'SIR97 (Altomare <i>et al.</i>,  1999)'
_diffrn_ambient_temperature 298(2)
_diffrn_detector_area_resol_mean 16.0696
_diffrn_measured_fraction_theta_full 0.980
_diffrn_measured_fraction_theta_max 0.980
_diffrn_measurement_device_type 'Oxford Diffraction Xcalibur S CCD'
_diffrn_measurement_method '\w and \f'
_diffrn_radiation_monochromator graphite
_diffrn_radiation_source 'Enhance (Mo) X-ray source'
_diffrn_radiation_type MoK\a
_diffrn_radiation_wavelength 0.71073
_diffrn_reflns_av_R_equivalents 0.0497
_diffrn_reflns_av_sigmaI/netI 0.0505
_diffrn_reflns_limit_h_max 11
_diffrn_reflns_limit_h_min -11
_diffrn_reflns_limit_k_max 15
_diffrn_reflns_limit_k_min -15
_diffrn_reflns_limit_l_max 27
_diffrn_reflns_limit_l_min -27
_diffrn_reflns_number 142668
_diffrn_reflns_theta_full 30.00
_diffrn_reflns_theta_max 30.00
_diffrn_reflns_theta_min 2.58
_exptl_absorpt_coefficient_mu 0.135
_exptl_absorpt_correction_T_max 0.98842
_exptl_absorpt_correction_T_min 0.97525
_exptl_absorpt_correction_type multi-scan
_exptl_absorpt_process_details '(CrysAlis RED; Oxford Diffraction, 2006)'
_exptl_crystal_colour colourless
_exptl_crystal_density_diffrn 1.535
_exptl_crystal_density_method 'not measured'
_exptl_crystal_description block
_exptl_crystal_F_000 756
_exptl_crystal_size_max 0.15
_exptl_crystal_size_mid 0.12
_exptl_crystal_size_min 0.10
_refine_diff_density_max 0.234
_refine_diff_density_min -0.216
_refine_ls_extinction_method none
_refine_ls_goodness_of_fit_ref 0.987
_refine_ls_hydrogen_treatment mixed
_refine_ls_matrix_type full
_refine_ls_number_parameters 542
_refine_ls_number_reflns 9063
_refine_ls_number_restraints 1
_refine_ls_restrained_S_all 0.987
_refine_ls_R_factor_all 0.0945
_refine_ls_R_factor_gt 0.0413
_refine_ls_shift/su_max 0.001
_refine_ls_shift/su_mean 0.000
_refine_ls_structure_factor_coef Fsqd
_refine_ls_weighting_details 'calc w=1/[\s^2^(Fo^2^)+(0.0514P)^2^] where P=(Fo^2^+2Fc^2^)/3'
_refine_ls_weighting_scheme calc
_refine_ls_wR_factor_gt 0.0861
_refine_ls_wR_factor_ref 0.0975
_reflns_number_gt 5688
_reflns_number_total 9063
_reflns_threshold_expression I>2\s(I)
_cod_data_source_file rz2220.cif
_cod_data_source_block I
_cod_database_code 2218804
_cod_database_fobs_code 2218804

loop_
_symmetry_equiv_pos_as_xyz
'x, y, z'
'-x, -y, -z'

loop_
_atom_site_type_symbol
_atom_site_label
_atom_site_fract_x
_atom_site_fract_y
_atom_site_fract_z
_atom_site_U_iso_or_equiv
_atom_site_adp_type
_atom_site_calc_flag
_atom_site_refinement_flags
_atom_site_occupancy
B B1 0.15368(18) 0.67509(13) 0.78017(7) 0.0240(3) Uani d . 1
O O1 0.18508(11) 0.67022(8) 0.85446(4) 0.0285(2) Uani d . 1
B B2 0.10340(19) 0.61230(14) 0.91179(7) 0.0264(3) Uani d . 1
O O2 0.13937(14) 0.61947(10) 0.97783(5) 0.0411(3) Uani d . 1
H H2 0.088(2) 0.5797(18) 1.0104(10) 0.061(5) Uiso d . 1
O O3 -0.01246(12) 0.54462(9) 0.90282(4) 0.0324(2) Uani d . 1
O O4 -0.14621(13) 0.46036(10) 0.82903(6) 0.0414(3) Uani d . 1
H H4 -0.146(2) 0.4444(19) 0.7868(11) 0.065(6) Uiso d . 1
B B3 -0.03994(19) 0.53439(14) 0.83403(7) 0.0275(3) Uani d . 1
O O5 0.03619(11) 0.59533(9) 0.77633(4) 0.0298(2) Uani d . 1
O O6 0.31411(11) 0.61782(8) 0.74602(4) 0.0276(2) Uani d . 1
O O7 0.49090(14) 0.60254(10) 0.64314(5) 0.0415(3) Uani d . 1
H H7 0.536(3) 0.521(2) 0.6692(12) 0.082(7) Uiso d . 1
O O8 0.25892(12) 0.78921(9) 0.63891(4) 0.0337(2) Uani d . 1
B B4 0.3560(2) 0.66751(14) 0.67700(7) 0.0282(3) Uani d . 1
O O9 0.05933(13) 0.99063(9) 0.63637(5) 0.0370(2) Uani d . 1
H H9 -0.009(3) 1.037(2) 0.6630(11) 0.071(6) Uiso d . 1
O O10 0.08133(11) 0.81424(8) 0.74163(4) 0.0286(2) Uani d . 1
B B5 0.13056(19) 0.86493(14) 0.67397(7) 0.0261(3) Uani d . 1
B B1A 0.20283(19) 0.70679(14) 0.31266(7) 0.0251(3) Uani d . 1
O O1A 0.14676(11) 0.85043(8) 0.27918(4) 0.0294(2) Uani d . 1
B B2A 0.22073(19) 0.90684(14) 0.21888(7) 0.0256(3) Uani d . 1
O O2A 0.16712(13) 1.03877(9) 0.18762(5) 0.0331(2) Uani d . 1
H H2A 0.088(2) 1.0818(18) 0.2128(10) 0.058(6) Uiso d . 1
O O3A 0.35330(12) 0.83347(9) 0.18527(5) 0.0347(2) Uani d . 1
O O4A 0.55788(14) 0.63416(10) 0.18374(5) 0.0400(3) Uani d . 1
H H4A 0.602(3) 0.551(2) 0.2064(11) 0.077(6) Uiso d . 1
B B3A 0.4266(2) 0.70280(14) 0.21817(7) 0.0277(3) Uani d . 1
O O5A 0.36698(11) 0.64584(8) 0.28257(4) 0.0304(2) Uani d . 1
O O6A 0.08059(12) 0.63966(9) 0.29702(5) 0.0338(2) Uani d . 1
O O7A -0.14440(18) 0.53852(17) 0.33468(7) 0.0770(5) Uani d . 1
H H7A -0.126(3) 0.513(2) 0.2918(12) 0.094(7) Uiso d . 1
O O8A -0.04403(13) 0.63084(11) 0.41341(5) 0.0448(3) Uani d . 1
B B4A -0.0342(2) 0.60380(18) 0.34663(9) 0.0398(4) Uani d . 1
O O9A 0.09860(16) 0.66666(12) 0.50576(5) 0.0491(3) Uani d . 1
H H9A 0.018(3) 0.641(2) 0.5317(11) 0.075(6) Uiso d . 1
O O10A 0.21717(11) 0.69028(9) 0.38973(4) 0.0302(2) Uani d . 1
B B5A 0.0913(2) 0.66232(15) 0.43589(8) 0.0318(3) Uani d . 1
N N1 0.67173(18) 0.80236(14) -0.07944(6) 0.0402(3) Uani d . 1
H H11 0.631(2) 0.7525(17) -0.0989(9) 0.051(5) Uiso d . 1
H H12 0.716(2) 0.8610(17) -0.1079(9) 0.050(5) Uiso d . 1
N N2 0.61716(17) 0.68505(12) 0.03102(7) 0.0385(3) Uani d . 1
H H21 0.581(2) 0.6316(16) 0.0105(9) 0.048(5) Uiso d . 1
H H22 0.599(2) 0.6779(16) 0.0763(10) 0.049(5) Uiso d . 1
C C1 0.73291(16) 0.87110(13) 0.02400(7) 0.0301(3) Uani d . 1
C C2 0.71988(18) 1.00220(14) -0.01273(8) 0.0370(3) Uani d . 1
H H2B 0.6713 1.0354 -0.0603 0.044 Uiso calc R 1
C C3 0.7765(2) 1.08450(15) 0.01889(9) 0.0471(4) Uani d . 1
H H3 0.7675 1.1756 -0.0066 0.057 Uiso calc R 1
C C4 0.8452(2) 1.03783(17) 0.08617(10) 0.0528(4) Uani d . 1
H H4B 0.8834 1.0965 0.1083 0.063 Uiso calc R 1
C C5 0.8603(2) 0.90783(18) 0.12271(9) 0.0514(4) Uani d . 1
H H5 0.9105 0.8751 0.1700 0.062 Uiso calc R 1
C C6 0.80389(19) 0.82453(15) 0.09177(8) 0.0412(3) Uani d . 1
H H6 0.8139 0.7334 0.1175 0.049 Uiso calc R 1
C C7 0.67193(16) 0.78329(13) -0.00935(7) 0.0297(3) Uani d . 1
N N1A 0.3078(2) 0.85153(14) 0.48086(8) 0.0550(4) Uani d . 1
H H11A 0.325(2) 0.8023(18) 0.4498(10) 0.058(5) Uiso d . 1
H H12A 0.268(2) 0.8266(18) 0.5252(11) 0.061(5) Uiso d . 1
N N2A 0.2464(2) 1.06351(15) 0.49387(7) 0.0478(4) Uani d . 1
H H21A 0.254(2) 1.1441(19) 0.4800(10) 0.063(6) Uiso d . 1
H H22A 0.193(2) 1.0430(17) 0.5356(10) 0.058(5) Uiso d . 1
C C1A 0.38252(19) 1.01425(14) 0.38368(7) 0.0358(3) Uani d . 1
C C2A 0.5160(2) 0.92500(17) 0.35919(8) 0.0490(4) Uani d . 1
H H23A 0.5592 0.8364 0.3889 0.059 Uiso calc R 1
C C3A 0.5890(2) 0.96110(19) 0.29228(9) 0.0571(5) Uani d . 1
H H3A 0.6822 0.8976 0.2750 0.069 Uiso calc R 1
C C4A 0.5286(2) 1.08720(19) 0.25051(8) 0.0550(5) Uani d . 1
H H41A 0.5811 1.1131 0.2042 0.066 Uiso calc R 1
C C5A 0.3948(2) 1.17638(17) 0.27401(8) 0.0493(4) Uani d . 1
H H5A 0.3524 1.2648 0.2441 0.059 Uiso calc R 1
C C6A 0.3197(2) 1.14088(15) 0.34044(7) 0.0411(3) Uani d . 1
H H6A 0.2240 1.2038 0.3567 0.049 Uiso calc R 1
C C7A 0.30793(19) 0.97547(15) 0.45592(7) 0.0378(3) Uani d . 1
O O1W 0.53676(17) 0.59539(14) -0.10037(7) 0.0554(3) Uani d . 1
H H11W 0.441(3) 0.614(2) -0.1163(13) 0.089 Uiso d . 1
H H12W 0.603(3) 0.545(2) -0.1244(12) 0.089 Uiso d . 1
O O2W -0.25372(16) 0.66371(12) 0.54656(6) 0.0512(3) Uani d . 1
H H21W -0.296(3) 0.649(2) 0.5068(12) 0.082 Uiso d . 1
H H22W -0.335(3) 0.651(2) 0.5809(12) 0.082 Uiso d . 1
O O3W -0.41457(19) 0.58780(16) 0.44572(9) 0.0732(4) Uani d . 1
H H31W -0.492(4) 0.568(2) 0.4515(8) 0.117 Uiso d . 1
H H32W -0.329(3) 0.549(3) 0.4128(15) 0.117 Uiso d . 1

loop_
_atom_site_aniso_label
_atom_site_aniso_U_11
_atom_site_aniso_U_22
_atom_site_aniso_U_33
_atom_site_aniso_U_12
_atom_site_aniso_U_13
_atom_site_aniso_U_23
B1 0.0284(8) 0.0219(7) 0.0200(6) -0.0071(6) 0.0052(6) -0.0030(5)
O1 0.0352(5) 0.0315(5) 0.0218(4) -0.0160(4) 0.0038(4) -0.0049(4)
B2 0.0314(8) 0.0229(7) 0.0236(6) -0.0070(6) 0.0053(6) -0.0052(5)
O2 0.0598(7) 0.0498(6) 0.0233(5) -0.0322(6) 0.0054(5) -0.0078(4)
O3 0.0402(5) 0.0402(5) 0.0224(4) -0.0222(5) 0.0081(4) -0.0070(4)
O4 0.0500(6) 0.0522(6) 0.0330(5) -0.0315(5) 0.0091(5) -0.0129(5)
B3 0.0278(8) 0.0276(7) 0.0271(7) -0.0081(7) 0.0052(6) -0.0071(6)
O5 0.0369(5) 0.0338(5) 0.0222(4) -0.0170(4) 0.0050(4) -0.0061(4)
O6 0.0298(5) 0.0230(4) 0.0245(4) -0.0036(4) 0.0067(4) -0.0013(3)
O7 0.0450(6) 0.0287(5) 0.0366(5) 0.0006(5) 0.0203(5) -0.0003(4)
O8 0.0427(6) 0.0266(5) 0.0232(4) -0.0019(4) 0.0090(4) -0.0016(4)
B4 0.0306(8) 0.0252(7) 0.0262(7) -0.0073(7) 0.0062(6) -0.0038(6)
O9 0.0433(6) 0.0262(5) 0.0293(5) 0.0011(5) 0.0089(4) 0.0009(4)
O10 0.0313(5) 0.0230(4) 0.0251(4) -0.0024(4) 0.0077(4) -0.0021(3)
B5 0.0283(8) 0.0250(7) 0.0234(6) -0.0065(7) 0.0033(6) -0.0046(6)
B1A 0.0308(8) 0.0224(7) 0.0213(6) -0.0086(6) 0.0070(6) -0.0041(5)
O1A 0.0314(5) 0.0227(4) 0.0290(4) -0.0046(4) 0.0097(4) -0.0025(3)
B2A 0.0287(8) 0.0234(7) 0.0225(6) -0.0061(7) 0.0020(6) -0.0030(5)
O2A 0.0392(6) 0.0231(5) 0.0298(5) -0.0035(5) 0.0113(4) -0.0022(4)
O3A 0.0403(6) 0.0254(5) 0.0273(4) -0.0006(4) 0.0132(4) 0.0008(4)
O4A 0.0451(6) 0.0278(5) 0.0310(5) 0.0040(5) 0.0176(5) 0.0016(4)
B3A 0.0313(8) 0.0247(7) 0.0243(6) -0.0062(7) 0.0064(6) -0.0041(6)
O5A 0.0340(5) 0.0222(4) 0.0273(4) -0.0031(4) 0.0108(4) -0.0004(3)
O6A 0.0428(6) 0.0401(5) 0.0258(4) -0.0227(5) 0.0096(4) -0.0107(4)
O7A 0.0885(10) 0.1351(13) 0.0538(7) -0.0873(10) 0.0356(7) -0.0531(8)
O8A 0.0456(6) 0.0691(7) 0.0348(5) -0.0343(6) 0.0169(5) -0.0235(5)
B4A 0.0435(10) 0.0510(10) 0.0350(8) -0.0250(8) 0.0115(7) -0.0181(7)
O9A 0.0629(7) 0.0669(7) 0.0265(5) -0.0346(6) 0.0105(5) -0.0115(5)
O10A 0.0352(5) 0.0343(5) 0.0226(4) -0.0143(4) 0.0043(4) -0.0054(4)
B5A 0.0396(9) 0.0303(8) 0.0263(7) -0.0122(7) 0.0066(6) -0.0066(6)
N1 0.0556(8) 0.0442(7) 0.0269(6) -0.0247(7) 0.0057(6) -0.0083(5)
N2 0.0525(8) 0.0360(7) 0.0302(6) -0.0198(6) 0.0052(6) -0.0062(5)
C1 0.0297(7) 0.0317(7) 0.0289(6) -0.0092(6) 0.0054(5) -0.0079(5)
C2 0.0374(8) 0.0330(7) 0.0385(7) -0.0088(6) 0.0037(6) -0.0065(6)
C3 0.0453(9) 0.0326(8) 0.0653(11) -0.0120(7) 0.0026(8) -0.0141(7)
C4 0.0461(10) 0.0553(10) 0.0698(11) -0.0189(8) 0.0000(8) -0.0323(9)
C5 0.0511(10) 0.0648(11) 0.0447(9) -0.0196(9) -0.0080(7) -0.0175(8)
C6 0.0459(9) 0.0409(8) 0.0370(7) -0.0136(7) -0.0034(6) -0.0062(6)
C7 0.0295(7) 0.0286(7) 0.0286(6) -0.0062(6) 0.0039(5) -0.0055(5)
N1A 0.0941(12) 0.0436(8) 0.0342(7) -0.0350(8) 0.0173(8) -0.0086(6)
N2A 0.0679(10) 0.0420(8) 0.0358(7) -0.0226(7) 0.0164(7) -0.0096(6)
C1A 0.0457(9) 0.0414(8) 0.0259(6) -0.0220(8) 0.0011(6) -0.0067(6)
C2A 0.0588(11) 0.0464(9) 0.0380(8) -0.0137(9) 0.0055(8) -0.0050(7)
C3A 0.0572(11) 0.0706(12) 0.0416(9) -0.0162(10) 0.0106(8) -0.0142(8)
C4A 0.0590(11) 0.0799(13) 0.0296(7) -0.0331(11) 0.0037(7) -0.0037(8)
C5A 0.0600(11) 0.0554(10) 0.0319(7) -0.0250(9) -0.0059(7) 0.0039(7)
C6A 0.0472(9) 0.0451(8) 0.0332(7) -0.0181(7) -0.0022(6) -0.0058(6)
C7A 0.0462(9) 0.0422(8) 0.0293(7) -0.0219(7) 0.0014(6) -0.0055(6)
O1W 0.0458(7) 0.0704(9) 0.0604(8) -0.0210(7) -0.0036(6) -0.0271(6)
O2W 0.0620(8) 0.0562(7) 0.0451(6) -0.0315(6) 0.0243(6) -0.0193(5)
O3W 0.0637(10) 0.0796(10) 0.0819(10) -0.0187(8) 0.0071(8) -0.0325(8)

loop_
_atom_type_symbol
_atom_type_description
_atom_type_scat_dispersion_real
_atom_type_scat_dispersion_imag
_atom_type_scat_source
C C 0.0033 0.0016 'International Tables Vol C Tables 4.2.6.8 and 6.1.1.4'
H H 0.0000 0.0000 'International Tables Vol C Tables 4.2.6.8 and 6.1.1.4'
B B 0.0013 0.0007 'International Tables Vol C Tables 4.2.6.8 and 6.1.1.4'
N N 0.0061 0.0033 'International Tables Vol C Tables 4.2.6.8 and 6.1.1.4'
O O 0.0106 0.0060 'International Tables Vol C Tables 4.2.6.8 and 6.1.1.4'

loop_
_geom_angle_atom_site_label_1
_geom_angle_atom_site_label_2
_geom_angle_atom_site_label_3
_geom_angle
O1 B1 O6 109.01(10)
O1 B1 O10 109.67(10)
O6 B1 O10 110.02(9)
O1 B1 O5 110.83(9)
O6 B1 O5 107.59(10)
O10 B1 O5 109.70(10)
B2 O1 B1 124.25(10)
O2 B2 O1 118.37(12)
O2 B2 O3 120.85(11)
O1 B2 O3 120.77(11)
B2 O2 H2 113.3(13)
B3 O3 B2 118.95(10)
B3 O4 H4 113.7(13)
O5 B3 O4 122.84(12)
O5 B3 O3 120.79(11)
O4 B3 O3 116.37(11)
B3 O5 B1 124.05(10)
B4 O6 B1 123.03(10)
B4 O7 H7 111.2(13)
B5 O8 B4 119.26(10)
O7 B4 O6 122.12(12)
O7 B4 O8 117.66(11)
O6 B4 O8 120.22(13)
B5 O9 H9 111.6(13)
B5 O10 B1 122.74(11)
O10 B5 O9 123.50(13)
O10 B5 O8 120.89(11)
O9 B5 O8 115.61(11)
O10A B1A O5A 109.86(11)
O10A B1A O6A 111.11(9)
O5A B1A O6A 106.98(10)
O10A B1A O1A 108.47(10)
O5A B1A O1A 110.50(9)
O6A B1A O1A 109.93(11)
B2A O1A B1A 122.37(10)
O1A B2A O2A 122.20(13)
O1A B2A O3A 121.68(11)
O2A B2A O3A 116.12(11)
B2A O2A H2A 112.4(12)
B2A O3A B3A 119.19(10)
B3A O4A H4A 115.1(14)
O4A B3A O5A 121.78(12)
O4A B3A O3A 117.46(11)
O5A B3A O3A 120.76(13)
B3A O5A B1A 122.46(10)
B4A O6A B1A 121.68(10)
B4A O7A H7A 113.7(14)
B4A O8A B5A 118.13(11)
O6A B4A O7A 123.06(13)
O6A B4A O8A 121.13(13)
O7A B4A O8A 115.80(13)
B5A O9A H9A 112.3(13)
B5A O10A B1A 121.15(11)
O10A B5A O9A 119.12(13)
O10A B5A O8A 121.56(12)
O9A B5A O8A 119.33(12)
C7 N1 H11 119.8(11)
C7 N1 H12 122.4(11)
H11 N1 H12 117.7(16)
C7 N2 H21 119.9(11)
C7 N2 H22 121.9(11)
H21 N2 H22 117.4(15)
C6 C1 C2 119.52(13)
C6 C1 C7 120.52(12)
C2 C1 C7 119.97(12)
C3 C2 C1 119.80(14)
C3 C2 H2B 120.1
C1 C2 H2B 120.1
C4 C3 C2 120.24(14)
C4 C3 H3 119.9
C2 C3 H3 119.9
C3 C4 C5 120.45(14)
C3 C4 H4B 119.8
C5 C4 H4B 119.8
C4 C5 C6 119.90(15)
C4 C5 H5 120.0
C6 C5 H5 120.0
C5 C6 C1 120.09(14)
C5 C6 H6 120.0
C1 C6 H6 120.0
N1 C7 N2 119.55(13)
N1 C7 C1 120.16(12)
N2 C7 C1 120.28(12)
C7A N1A H11A 116.7(12)
C7A N1A H12A 119.3(12)
H11A N1A H12A 122.5(17)
C7A N2A H21A 122.3(13)
C7A N2A H22A 121.0(11)
H21A N2A H22A 116.7(17)
C2A C1A C6A 119.51(13)
C2A C1A C7A 119.90(13)
C6A C1A C7A 120.59(14)
C1A C2A C3A 120.39(16)
C1A C2A H23A 119.8
C3A C2A H23A 119.8
C4A C3A C2A 119.79(18)
C4A C3A H3A 120.1
C2A C3A H3A 120.1
C5A C4A C3A 120.32(15)
C5A C4A H41A 119.8
C3A C4A H41A 119.8
C4A C5A C6A 120.38(15)
C4A C5A H5A 119.8
C6A C5A H5A 119.8
C5A C6A C1A 119.59(16)
C5A C6A H6A 120.2
C1A C6A H6A 120.2
N2A C7A N1A 120.97(14)
N2A C7A C1A 120.29(13)
N1A C7A C1A 118.74(14)
H11W O1W H12W 107(2)
H21W O2W H22W 102.8(18)
H31W O3W H32W 118(3)

loop_
_geom_bond_atom_site_label_1
_geom_bond_atom_site_label_2
_geom_bond_distance
B1 O1 1.4555(15)
B1 O6 1.4674(17)
B1 O10 1.4771(15)
B1 O5 1.4788(16)
O1 B2 1.3553(15)
B2 O2 1.3494(16)
B2 O3 1.3955(16)
O2 H2 0.83(2)
O3 B3 1.3929(16)
O4 B3 1.3608(17)
O4 H4 0.87(2)
B3 O5 1.3484(16)
O6 B4 1.3593(16)
O7 B4 1.3472(19)
O7 H7 0.89(2)
O8 B5 1.3798(18)
O8 B4 1.3900(17)
O9 B5 1.3592(17)
O9 H9 0.87(2)
O10 B5 1.3588(15)
B1A O10A 1.4572(15)
B1A O5A 1.4664(18)
B1A O6A 1.4785(16)
B1A O1A 1.4788(16)
O1A B2A 1.3544(16)
B2A O2A 1.3613(16)
B2A O3A 1.3721(18)
O2A H2A 0.87(2)
O3A B3A 1.3778(17)
O4A B3A 1.3514(19)
O4A H4A 0.89(2)
B3A O5A 1.3601(16)
O6A B4A 1.3533(18)
O7A B4A 1.3559(19)
O7A H7A 0.92(2)
O8A B4A 1.3737(18)
O8A B5A 1.3781(18)
O9A B5A 1.3604(18)
O9A H9A 0.87(2)
O10A B5A 1.3592(17)
N1 C7 1.3110(17)
N1 H11 0.870(18)
N1 H12 0.872(18)
N2 C7 1.3188(16)
N2 H21 0.893(17)
N2 H22 0.858(17)
C1 C6 1.3874(19)
C1 C2 1.3962(18)
C1 C7 1.4729(18)
C2 C3 1.382(2)
C2 H2B 0.9700
C3 C4 1.372(2)
C3 H3 0.9700
C4 C5 1.382(2)
C4 H4B 0.9700
C5 C6 1.383(2)
C5 H5 0.9700
C6 H6 0.9700
N1A C7A 1.3057(19)
N1A H11A 0.869(19)
N1A H12A 0.892(19)
N2A C7A 1.302(2)
N2A H21A 0.86(2)
N2A H22A 0.891(19)
C1A C2A 1.377(2)
C1A C6A 1.394(2)
C1A C7A 1.4839(18)
C2A C3A 1.389(2)
C2A H23A 0.9700
C3A C4A 1.376(3)
C3A H3A 0.9700
C4A C5A 1.370(3)
C4A H41A 0.9700
C5A C6A 1.388(2)
C5A H5A 0.9700
C6A H6A 0.9700
O1W H11W 0.82(2)
O1W H12W 0.85(2)
O2W H21W 0.93(2)
O2W H22W 0.91(2)
O3W H31W 0.72(3)
O3W H32W 0.98(3)

loop_
_geom_hbond_atom_site_label_D
_geom_hbond_atom_site_label_H
_geom_hbond_atom_site_label_A
_geom_hbond_site_symmetry_A
_geom_hbond_distance_DH
_geom_hbond_distance_HA
_geom_hbond_distance_DA
_geom_hbond_angle_DHA
O2 H2 O3 2_567 0.83(2) 2.04(2) 2.8562(13) 167.4(18)
O4 H4 O6A 2_566 0.87(2) 2.00(2) 2.8361(13) 161.3(18)
O7 H7 O5A 2_666 0.89(2) 1.80(2) 2.6877(13) 177(2)
O9 H9 O1A 2_576 0.87(2) 1.91(2) 2.7784(14) 174.6(19)
O2A H2A O10 2_576 0.87(2) 1.84(2) 2.7050(14) 174.5(17)
O4A H4A O6 2_666 0.89(2) 1.79(2) 2.6735(13) 178(2)
O7A H7A O5 2_566 0.92(2) 1.93(2) 2.8085(15) 160(2)
O9A H9A O2W . 0.87(2) 2.18(2) 2.9474(16) 147.4(18)
N1 H11 O1W . 0.870(18) 2.059(18) 2.8756(18) 156.0(16)
N1 H12 O2A 2_675 0.872(18) 1.996(18) 2.8484(15) 165.7(15)
N2 H21 O1W . 0.893(17) 2.330(17) 3.0892(18) 142.8(14)
N2 H22 O4A . 0.858(17) 2.025(18) 2.8772(16) 172.0(15)
N1A H11A O10A . 0.869(19) 2.238(19) 3.0084(18) 147.7(16)
N1A H12A O8 . 0.892(19) 2.12(2) 2.9646(17) 157.4(16)
N2A H21A O2W 2_576 0.86(2) 2.01(2) 2.8703(18) 175.0(18)
N2A H22A O9 . 0.891(19) 2.181(19) 3.0717(16) 178.4(16)
O1W H11W O1 1_554 0.82(2) 2.10(2) 2.9180(15) 173(2)
O1W H12W O4 1_654 0.85(2) 2.22(2) 3.0033(18) 153(2)
O2W H21W O3W . 0.93(2) 1.92(2) 2.8199(19) 163(2)
O2W H22W O7 1_455 0.91(2) 1.90(2) 2.8016(14) 169.3(19)
O3W H31W O3W 2_466 0.72(3) 2.488(10) 3.003(3) 130.5(17)
O3W H32W O7A . 0.98(3) 2.05(3) 2.983(2) 159(2)

loop_
_geom_torsion_atom_site_label_1
_geom_torsion_atom_site_label_2
_geom_torsion_atom_site_label_3
_geom_torsion_atom_site_label_4
_geom_torsion
O6 B1 O1 B2 -124.83(12)
O10 B1 O1 B2 114.67(13)
O5 B1 O1 B2 -6.59(17)
B1 O1 B2 O2 -177.28(12)
B1 O1 B2 O3 4.01(19)
O2 B2 O3 B3 -177.04(12)
O1 B2 O3 B3 1.64(19)
B2 O3 B3 O5 -3.89(19)
B2 O3 B3 O4 176.05(12)
O4 B3 O5 B1 -179.28(12)
O3 B3 O5 B1 0.7(2)
O1 B1 O5 B3 4.27(17)
O6 B1 O5 B3 123.36(12)
O10 B1 O5 B3 -116.98(13)
O1 B1 O6 B4 -141.66(11)
O10 B1 O6 B4 -21.37(16)
O5 B1 O6 B4 98.08(13)
B1 O6 B4 O7 -169.70(12)
B1 O6 B4 O8 10.48(19)
B5 O8 B4 O7 -173.33(12)
B5 O8 B4 O6 6.49(19)
O1 B1 O10 B5 137.70(12)
O6 B1 O10 B5 17.80(16)
O5 B1 O10 B5 -100.36(13)
B1 O10 B5 O9 176.52(12)
B1 O10 B5 O8 -3.40(19)
B4 O8 B5 O10 -9.94(19)
B4 O8 B5 O9 170.13(12)
O10A B1A O1A B2A 133.89(12)
O5A B1A O1A B2A 13.41(16)
O6A B1A O1A B2A -104.44(13)
B1A O1A B2A O2A 179.00(11)
B1A O1A B2A O3A -0.22(19)
O1A B2A O3A B3A -8.04(19)
O2A B2A O3A B3A 172.69(11)
B2A O3A B3A O4A -179.36(12)
B2A O3A B3A O5A 1.16(19)
O4A B3A O5A B1A -165.33(12)
O3A B3A O5A B1A 14.13(19)
O10A B1A O5A B3A -139.94(12)
O6A B1A O5A B3A 99.35(13)
O1A B1A O5A B3A -20.30(16)
O10A B1A O6A B4A 17.60(18)
O5A B1A O6A B4A 137.51(13)
O1A B1A O6A B4A -102.48(14)
B1A O6A B4A O7A -177.91(16)
B1A O6A B4A O8A 1.3(2)
B5A O8A B4A O6A -17.0(2)
B5A O8A B4A O7A 162.24(15)
O5A B1A O10A B5A -140.66(12)
O6A B1A O10A B5A -22.48(17)
O1A B1A O10A B5A 98.46(13)
B1A O10A B5A O9A -170.58(12)
B1A O10A B5A O8A 8.9(2)
B4A O8A B5A O10A 12.0(2)
B4A O8A B5A O9A -168.55(14)
C6 C1 C2 C3 -0.5(2)
C7 C1 C2 C3 179.67(13)
C1 C2 C3 C4 0.0(2)
C2 C3 C4 C5 0.7(3)
C3 C4 C5 C6 -0.9(3)
C4 C5 C6 C1 0.3(2)
C2 C1 C6 C5 0.4(2)
C7 C1 C6 C5 -179.81(14)
C6 C1 C7 N1 -151.51(14)
C2 C1 C7 N1 28.3(2)
C6 C1 C7 N2 28.5(2)
C2 C1 C7 N2 -151.66(13)
C6A C1A C2A C3A 0.8(2)
C7A C1A C2A C3A -178.70(15)
C1A C2A C3A C4A 0.6(3)
C2A C3A C4A C5A -1.3(3)
C3A C4A C5A C6A 0.5(3)
C4A C5A C6A C1A 0.8(2)
C2A C1A C6A C5A -1.5(2)
C7A C1A C6A C5A 177.97(13)
C2A C1A C7A N2A 147.16(16)
C6A C1A C7A N2A -32.3(2)
C2A C1A C7A N1A -31.8(2)
C6A C1A C7A N1A 148.75(15)
